data_7012547
loop_
_publ_author_name
'Roberts, Rachel L.'
'Puschmann, Horst'
'Howard, Judith A. K.'
'Yamamoto, John H.'
'Carty, Arthur J.'
'Low, Paul J.'

_publ_section_title
;
 Synthesis and structure of a series of tungsten(ii) and tungsten(vi)
 diynyl and diyndiyl complexes
;
_journal_issue 6
_journal_name_full 'Dalton Transactions'
_journal_page_first 1099
_journal_paper_doi 10.1039/b212074g
_journal_year 2003
_chemical_formula_moiety 'C30 H30 O6 W2, 2(C H2 Cl2)'
_chemical_formula_sum 'C32 H34 Cl4 O6 W2'
_chemical_formula_weight 1024.09
_chemical_name_common
;
bis((1,2,3,4,5-pentamethyl
cyclopentadienyl)(tricarbonyl)tungsten) buta-1,3-diyn-1,4-diyl
;
_chemical_name_systematic
; 
? 
;
_space_group_IT_number 2
_symmetry_cell_setting triclinic
_symmetry_space_group_name_Hall '-P 1'
_symmetry_space_group_name_H-M 'P -1'
_atom_sites_solution_hydrogens geom
_atom_sites_solution_primary direct
_atom_sites_solution_secondary difmap
_audit_creation_method SHELXL-97
_cell_angle_alpha 88.999(2)
_cell_angle_beta 84.614(2)
_cell_angle_gamma 84.981(2)
_cell_formula_units_Z 1
_cell_length_a 6.6947(7)
_cell_length_b 11.4966(11)
_cell_length_c 11.6466(11)
_cell_measurement_reflns_used 5539
_cell_measurement_temperature 120(2)
_cell_measurement_theta_max 38.257
_cell_measurement_theta_min 2.489
_cell_volume 888.98(15)
_computing_cell_refinement 'Bruker SMART'
_computing_data_collection 'Bruker SMART'
_computing_data_reduction 'Bruker SAINT'
_computing_molecular_graphics 'Bruker SHELXTL'
_computing_publication_material 'Bruker SHELXTL'
_computing_structure_refinement 'SHELXL-97 (Sheldrick, 1997)'
_computing_structure_solution 'SHELXS-97 (Sheldrick, 1990)'
_diffrn_ambient_temperature 120(2)
_diffrn_detector_area_resol_mean 8
_diffrn_measured_fraction_theta_full 0.985
_diffrn_measured_fraction_theta_max 0.985
_diffrn_measurement_device_type 'Bruker SMART CCD 6K area detector'
_diffrn_measurement_method \w-scans
_diffrn_radiation_monochromator graphite
_diffrn_radiation_source 'fine-focus sealed tube'
_diffrn_radiation_type MoK\a
_diffrn_radiation_wavelength 0.71073
_diffrn_reflns_av_R_equivalents 0.0379
_diffrn_reflns_av_sigmaI/netI 0.0495
_diffrn_reflns_limit_h_max 8
_diffrn_reflns_limit_h_min -8
_diffrn_reflns_limit_k_max 15
_diffrn_reflns_limit_k_min -15
_diffrn_reflns_limit_l_max 15
_diffrn_reflns_limit_l_min -15
_diffrn_reflns_number 10090
_diffrn_reflns_theta_full 28.53
_diffrn_reflns_theta_max 28.53
_diffrn_reflns_theta_min 2.49
_exptl_absorpt_coefficient_mu 6.805
_exptl_absorpt_correction_T_max 1
_exptl_absorpt_correction_T_min 0.6958
_exptl_absorpt_correction_type multi-scan
_exptl_absorpt_process_details 'SADABS (G.M.Sheldrick, 1998)'
_exptl_crystal_colour yellow
_exptl_crystal_density_diffrn 1.913
_exptl_crystal_density_meas ?
_exptl_crystal_density_method 'not measured'
_exptl_crystal_description needle
_exptl_crystal_F_000 490
_exptl_crystal_size_max 0.20
_exptl_crystal_size_mid 0.08
_exptl_crystal_size_min 0.08
_refine_diff_density_max 2.416
_refine_diff_density_min -2.950
_refine_diff_density_rms 0.208
_refine_ls_extinction_method none
_refine_ls_goodness_of_fit_ref 1.199
_refine_ls_hydrogen_treatment mixed
_refine_ls_matrix_type full
_refine_ls_number_parameters 176
_refine_ls_number_reflns 4448
_refine_ls_number_restraints 0
_refine_ls_restrained_S_all 1.199
_refine_ls_R_factor_all 0.0398
_refine_ls_R_factor_gt 0.0387
_refine_ls_shift/su_max 0.000
_refine_ls_shift/su_mean 0.000
_refine_ls_structure_factor_coef Fsqd
_refine_ls_weighting_details 'calc w=1/[\s^2^(Fo^2^)+(0.0000P)^2^+9.0986P] where P=(Fo^2^+2Fc^2^)/3'
_refine_ls_weighting_scheme calc
_refine_ls_wR_factor_gt 0.0923
_refine_ls_wR_factor_ref 0.0943
_reflns_number_gt 4388
_reflns_number_total 4448
_reflns_threshold_expression >2sigma(I)
_cod_data_source_file b212074g.txt
_cod_data_source_block 02srv001Compound2
_cod_depositor_comments
;
The following automatic conversions were performed:
'_symmetry_cell_setting' value 'Triclinic' changed to 'triclinic'
according to '/home/saulius/struct/CIF-dictionaries/cif_core.dic'
dictionary named 'cif_core.dic' version 2.4.1 from 2010-06-29.

Automatic conversion script
Id: cif_fix_enum 1527 2010-12-29 10:47:43Z saulius 

The following automatic conversions were performed:

'_exptl_crystal_density_meas' value 'Not_measured' was changed to '?'
- the value is perceived as not measured.

Automatic conversion script
Id: cif_fix_values 3008 2015-01-20 13:52:24Z robertas 
;
_cod_original_sg_symbol_H-M P-1
_cod_database_code 7012547

loop_
_symmetry_equiv_pos_as_xyz
'x, y, z'
'-x, -y, -z'

loop_
_atom_site_label
_atom_site_type_symbol
_atom_site_fract_x
_atom_site_fract_y
_atom_site_fract_z
_atom_site_U_iso_or_equiv
_atom_site_adp_type
_atom_site_occupancy
_atom_site_symmetry_multiplicity
_atom_site_calc_flag
_atom_site_refinement_flags
_atom_site_disorder_assembly
_atom_site_disorder_group
W1 W 0.59271(5) 0.74894(3) 0.72516(3) 0.01340(8) Uani 1 1 d . . .
O21 O 0.3211(11) 0.5782(7) 0.8688(7) 0.0348(16) Uani 1 1 d . . .
O22 O 0.2859(10) 0.9298(7) 0.8625(7) 0.039(2) Uani 1 1 d . . .
O23 O 0.3961(12) 0.8868(7) 0.5231(7) 0.0367(17) Uani 1 1 d . . .
C1 C 0.5426(11) 0.6191(7) 0.6056(7) 0.0183(14) Uani 1 1 d . . .
C2 C 0.5145(10) 0.5428(6) 0.5381(7) 0.0177(15) Uani 1 1 d . . .
C01 C 0.8814(11) 0.8498(7) 0.7135(7) 0.0154(7) Uani 1 1 d . . .
C02 C 0.9308(11) 0.7449(7) 0.6451(7) 0.0154(7) Uani 1 1 d . . .
C03 C 0.9137(11) 0.6475(7) 0.7274(7) 0.0154(7) Uani 1 1 d . . .
C04 C 0.8584(11) 0.6918(7) 0.8409(7) 0.0154(7) Uani 1 1 d . . .
C05 C 0.8370(10) 0.8175(6) 0.8300(7) 0.0154(7) Uani 1 1 d . . .
C11 C 0.8975(13) 0.9736(7) 0.6679(8) 0.0237(17) Uani 1 1 d . . .
H11A H 1.0350 0.9952 0.6723 0.036 Uiso 1 1 calc R . .
H11B H 0.8026 1.0275 0.7146 0.036 Uiso 1 1 calc R . .
H11C H 0.8653 0.9779 0.5875 0.036 Uiso 1 1 calc R . .
C12 C 0.9971(13) 0.7327(8) 0.5225(7) 0.0215(16) Uani 1 1 d . . .
H12A H 1.1439 0.7330 0.5111 0.032 Uiso 1 1 calc R . .
H12B H 0.9345 0.7979 0.4795 0.032 Uiso 1 1 calc R . .
H12C H 0.9573 0.6589 0.4947 0.032 Uiso 1 1 calc R . .
C13 C 0.9706(14) 0.5234(7) 0.6953(9) 0.0248(18) Uani 1 1 d . . .
H13A H 1.1139 0.5040 0.7040 0.037 Uiso 1 1 calc R . .
H13B H 0.9451 0.5119 0.6149 0.037 Uiso 1 1 calc R . .
H13C H 0.8902 0.4725 0.7457 0.037 Uiso 1 1 calc R . .
C14 C 0.8375(14) 0.6244(9) 0.9508(8) 0.0271(19) Uani 1 1 d . . .
H14A H 0.9689 0.6120 0.9819 0.041 Uiso 1 1 calc R . .
H14B H 0.7881 0.5487 0.9365 0.041 Uiso 1 1 calc R . .
H14C H 0.7418 0.6681 1.0065 0.041 Uiso 1 1 calc R . .
C15 C 0.7962(12) 0.9006(8) 0.9312(8) 0.0238(16) Uani 1 1 d . . .
H15A H 0.9239 0.9162 0.9601 0.036 Uiso 1 1 calc R . .
H15B H 0.7107 0.8653 0.9927 0.036 Uiso 1 1 calc R . .
H15C H 0.7275 0.9741 0.9059 0.036 Uiso 1 1 calc R . .
C21 C 0.4110(13) 0.6446(8) 0.8148(7) 0.0211(16) Uani 1 1 d . . .
C22 C 0.3988(13) 0.8656(8) 0.8127(8) 0.0270(19) Uani 1 1 d . . .
C23 C 0.4644(13) 0.8358(7) 0.6002(8) 0.0221(17) Uani 1 1 d . . .
C1S C 0.468(3) 0.7066(13) 0.2706(13) 0.061(4) Uani 1 1 d . . .
H1SA H 0.3848 0.7317 0.3422 0.073 Uiso 1 1 calc R . .
H1SB H 0.5051 0.6217 0.2772 0.073 Uiso 1 1 calc R . .
Cl1 Cl 0.3234(5) 0.7326(3) 0.1532(3) 0.0553(8) Uani 1 1 d . . .
Cl2 Cl 0.6854(7) 0.7800(5) 0.2575(3) 0.0712(12) Uani 1 1 d . . .

loop_
_atom_site_aniso_label
_atom_site_aniso_U_11
_atom_site_aniso_U_22
_atom_site_aniso_U_33
_atom_site_aniso_U_23
_atom_site_aniso_U_13
_atom_site_aniso_U_12
W1 0.01195(12) 0.01338(14) 0.01476(14) -0.00506(8) 0.00020(9) -0.00104(9)
O21 0.031(4) 0.041(4) 0.034(4) 0.007(3) 0.000(3) -0.013(3)
O22 0.025(3) 0.043(4) 0.049(5) -0.027(4) 0.001(3) 0.004(3)
O23 0.037(4) 0.032(4) 0.043(4) 0.009(3) -0.018(3) -0.005(3)
C1 0.017(3) 0.017(4) 0.021(4) 0.000(3) -0.003(3) -0.001(3)
C2 0.014(3) 0.018(4) 0.021(4) -0.002(3) 0.000(3) -0.001(3)
C01 0.0122(14) 0.0153(17) 0.0195(17) -0.0074(13) -0.0030(12) -0.0020(12)
C02 0.0122(14) 0.0153(17) 0.0195(17) -0.0074(13) -0.0030(12) -0.0020(12)
C03 0.0122(14) 0.0153(17) 0.0195(17) -0.0074(13) -0.0030(12) -0.0020(12)
C04 0.0122(14) 0.0153(17) 0.0195(17) -0.0074(13) -0.0030(12) -0.0020(12)
C05 0.0122(14) 0.0153(17) 0.0195(17) -0.0074(13) -0.0030(12) -0.0020(12)
C11 0.025(4) 0.012(4) 0.034(5) 0.003(3) -0.002(3) -0.005(3)
C12 0.022(4) 0.028(4) 0.015(4) -0.009(3) 0.001(3) -0.005(3)
C13 0.021(4) 0.014(4) 0.039(5) -0.006(3) -0.004(4) 0.000(3)
C14 0.027(4) 0.030(5) 0.023(4) 0.014(4) 0.000(3) -0.002(4)
C15 0.025(4) 0.026(4) 0.021(4) -0.013(3) 0.001(3) -0.003(3)
C21 0.017(4) 0.026(4) 0.020(4) -0.006(3) 0.004(3) -0.007(3)
C22 0.022(4) 0.027(4) 0.032(5) -0.014(4) 0.000(3) 0.000(3)
C23 0.019(4) 0.014(4) 0.034(5) -0.004(3) -0.002(3) -0.005(3)
C1S 0.092(12) 0.046(8) 0.044(8) 0.005(6) 0.008(7) -0.013(7)
Cl1 0.0535(18) 0.0522(18) 0.060(2) -0.0024(15) -0.0012(15) -0.0061(15)
Cl2 0.075(2) 0.104(3) 0.0388(18) 0.0019(19) -0.0093(17) -0.028(2)

loop_
_atom_type_symbol
_atom_type_description
_atom_type_scat_dispersion_real
_atom_type_scat_dispersion_imag
_atom_type_scat_source
C C 0.0033 0.0016 'International Tables Vol C Tables 4.2.6.8 and 6.1.1.4'
H H 0.0000 0.0000 'International Tables Vol C Tables 4.2.6.8 and 6.1.1.4'
O O 0.0106 0.0060 'International Tables Vol C Tables 4.2.6.8 and 6.1.1.4'
W W -0.8490 6.8722 'International Tables Vol C Tables 4.2.6.8 and 6.1.1.4'
Cl Cl 0.1484 0.1585 'International Tables Vol C Tables 4.2.6.8 and 6.1.1.4'

loop_
_geom_angle_atom_site_label_1
_geom_angle_atom_site_label_2
_geom_angle_atom_site_label_3
_geom_angle
_geom_angle_site_symmetry_1
_geom_angle_site_symmetry_3
_geom_angle_publ_flag
C23 W1 C21 113.3(4) . . yes
C23 W1 C22 77.8(4) . . yes
C21 W1 C22 78.6(4) . . yes
C23 W1 C1 75.1(3) . . yes
C21 W1 C1 75.5(3) . . ?
C22 W1 C1 130.6(3) . . ?
C23 W1 C05 125.0(3) . . ?
C21 W1 C05 114.2(3) . . ?
C22 W1 C05 85.9(3) . . ?
C1 W1 C05 143.2(3) . . ?
C23 W1 C01 96.4(3) . . ?
C21 W1 C01 148.8(3) . . ?
C22 W1 C01 99.6(3) . . ?
C1 W1 C01 123.7(3) . . ?
C05 W1 C01 35.3(3) . . ?
C23 W1 C03 130.9(3) . . ?
C21 W1 C03 103.6(3) . . ?
C22 W1 C03 142.8(3) . . ?
C1 W1 C03 84.5(3) . . ?
C05 W1 C03 58.9(2) . . ?
C01 W1 C03 59.4(3) . . ?
C23 W1 C02 98.4(3) . . ?
C21 W1 C02 139.0(3) . . ?
C22 W1 C02 135.4(3) . . ?
C1 W1 C02 89.2(3) . . ?
C05 W1 C02 59.7(3) . . ?
C01 W1 C02 36.1(2) . . ?
C03 W1 C02 36.2(3) . . ?
C23 W1 C04 155.4(3) . . ?
C21 W1 C04 91.3(3) . . ?
C22 W1 C04 108.5(3) . . ?
C1 W1 C04 113.3(3) . . ?
C05 W1 C04 35.8(3) . . ?
C01 W1 C04 59.4(3) . . ?
C03 W1 C04 35.2(3) . . ?
C02 W1 C04 60.0(3) . . ?
C2 C1 W1 178.9(8) . . yes
C1 C2 C2 179.3(10) . 2_666 yes
C05 C01 C02 109.1(7) . . ?
C05 C01 C11 125.8(7) . . ?
C02 C01 C11 124.8(7) . . ?
C05 C01 W1 72.3(4) . . ?
C02 C01 W1 73.1(4) . . ?
C11 C01 W1 125.8(6) . . ?
C01 C02 C12 129.8(8) . . ?
C01 C02 C03 105.3(7) . . ?
C12 C02 C03 124.9(8) . . ?
C01 C02 W1 70.8(4) . . ?
C12 C02 W1 124.9(6) . . ?
C03 C02 W1 71.6(5) . . ?
C04 C03 C02 109.6(7) . . ?
C04 C03 C13 126.8(8) . . ?
C02 C03 C13 123.1(8) . . ?
C04 C03 W1 73.0(4) . . ?
C02 C03 W1 72.1(5) . . ?
C13 C03 W1 126.7(5) . . ?
C03 C04 C05 106.6(7) . . ?
C03 C04 C14 127.7(8) . . ?
C05 C04 C14 125.6(7) . . ?
C03 C04 W1 71.8(4) . . ?
C05 C04 W1 70.5(4) . . ?
C14 C04 W1 125.3(6) . . ?
C01 C05 C04 109.4(6) . . ?
C01 C05 C15 125.9(7) . . ?
C04 C05 C15 124.4(8) . . ?
C01 C05 W1 72.5(4) . . ?
C04 C05 W1 73.8(4) . . ?
C15 C05 W1 125.4(5) . . ?
O21 C21 W1 173.9(8) . . ?
O22 C22 W1 178.4(8) . . ?
O23 C23 W1 177.1(8) . . ?
Cl2 C1S Cl1 112.7(8) . . ?

loop_
_geom_bond_atom_site_label_1
_geom_bond_atom_site_label_2
_geom_bond_distance
_geom_bond_site_symmetry_2
_geom_bond_publ_flag
W1 C23 1.971(9) . ?
W1 C21 1.995(8) . ?
W1 C22 2.005(8) . ?
W1 C1 2.127(7) . yes
W1 C05 2.328(7) . ?
W1 C01 2.331(7) . ?
W1 C03 2.356(8) . ?
W1 C02 2.363(8) . ?
W1 C04 2.372(8) . ?
O21 C21 1.154(11) . ?
O22 C22 1.135(11) . ?
O23 C23 1.171(12) . ?
C1 C2 1.226(10) . yes
C2 C2 1.376(14) 2_666 yes
C01 C05 1.411(11) . ?
C01 C02 1.454(10) . ?
C01 C11 1.520(11) . ?
C02 C12 1.460(11) . ?
C02 C03 1.466(11) . ?
C03 C04 1.429(11) . ?
C03 C13 1.489(11) . ?
C04 C05 1.444(10) . ?
C04 C14 1.487(11) . ?
C05 C15 1.520(9) . ?
C1S Cl2 1.741(17) . ?
C1S Cl1 1.752(16) . ?
